data_4080145
loop_
_publ_author_name
'Vajpayee, Vaishali'
'Lee, Sun mi'
'Park, Joeng Woo'
'Dubey, Abhishek'
'Kim, Hyunuk'
'Cook, Timothy R.'
'Stang, Peter J.'
'Chi, Ki-Whan'

_publ_section_title
;
 Growth Inhibitory Activity of a Bis-Benzimidazole-Bridged Arene Ruthenium
 Metalla-Rectangle and -Prism
;
_journal_issue 6
_journal_name_full Organometallics
_journal_page_first 1563
_journal_page_last 1566
_journal_paper_doi 10.1021/om301174s
_journal_volume 32
_journal_year 2013
_chemical_formula_sum 'C40 H52 F6 N4 O10 Ru2 S2'
_chemical_formula_weight 1129.11
_chemical_name_systematic
; 
 ? 
;
_space_group_IT_number 2
_symmetry_cell_setting triclinic
_symmetry_space_group_name_Hall '-P 1'
_symmetry_space_group_name_H-M 'P -1'
_atom_sites_solution_hydrogens geom
_atom_sites_solution_primary direct
_atom_sites_solution_secondary difmap
_audit_creation_method SHELXL-97
_cell_angle_alpha 95.93(3)
_cell_angle_beta 109.49(3)
_cell_angle_gamma 102.26(3)
_cell_formula_units_Z 4
_cell_length_a 15.657(3)
_cell_length_b 16.600(3)
_cell_length_c 19.979(4)
_cell_measurement_temperature 100(2)
_cell_volume 4697(2)
_computing_cell_refinement 'DENZO (Z. Otwinowski and W. Minor, 1997)'
_computing_data_collection 'ADSC Quantum software'
_computing_data_reduction 'HKL2000 (Z. Otwinowski and W. Minor, 1997)'
_computing_molecular_graphics 'Materials Studio 5.0'
_computing_publication_material 'Materials Studio 5.0'
_computing_structure_refinement 'SHELXL-97 (Sheldrick, 1997)'
_computing_structure_solution 'SHELXS-97 (Sheldrick, 1990)'
_diffrn_ambient_temperature 100(2)
_diffrn_measured_fraction_theta_full 0.921
_diffrn_measured_fraction_theta_max 0.921
_diffrn_measurement_device_type 'CCD area detector'
_diffrn_measurement_method 'omega scan'
_diffrn_radiation_monochromator 'Si(111) double crystal monochromator'
_diffrn_radiation_source 'Supramolecular Crystallography Beamline 2D'
_diffrn_radiation_type synchrotron
_diffrn_radiation_wavelength 0.75000
_diffrn_reflns_av_R_equivalents 0.0292
_diffrn_reflns_av_sigmaI/netI 0.0332
_diffrn_reflns_limit_h_max 16
_diffrn_reflns_limit_h_min -16
_diffrn_reflns_limit_k_max 17
_diffrn_reflns_limit_k_min -17
_diffrn_reflns_limit_l_max 21
_diffrn_reflns_limit_l_min -21
_diffrn_reflns_number 22163
_diffrn_reflns_theta_full 23.78
_diffrn_reflns_theta_max 23.78
_diffrn_reflns_theta_min 1.16
_exptl_absorpt_coefficient_mu 0.927
_exptl_absorpt_correction_T_max 0.9130
_exptl_absorpt_correction_T_min 0.8013
_exptl_absorpt_correction_type multi-scan
_exptl_absorpt_process_details HKL2000
_exptl_crystal_density_diffrn 1.597
_exptl_crystal_density_method 'not measured'
_exptl_crystal_F_000 2296
_exptl_crystal_size_max 0.25
_exptl_crystal_size_mid 0.25
_exptl_crystal_size_min 0.10
_refine_diff_density_max 2.000
_refine_diff_density_min -1.392
_refine_diff_density_rms 0.258
_refine_ls_extinction_coef 0.0214(18)
_refine_ls_extinction_expression Fc^*^=kFc[1+0.001xFc^2^\l^3^/sin(2\q)]^-1/4^
_refine_ls_extinction_method SHELXL
_refine_ls_goodness_of_fit_ref 1.203
_refine_ls_hydrogen_treatment constr
_refine_ls_matrix_type full
_refine_ls_number_parameters 1164
_refine_ls_number_reflns 11266
_refine_ls_number_restraints 104
_refine_ls_restrained_S_all 1.236
_refine_ls_R_factor_all 0.0959
_refine_ls_R_factor_gt 0.0836
_refine_ls_shift/su_max 0.001
_refine_ls_shift/su_mean 0.000
_refine_ls_structure_factor_coef Fsqd
_refine_ls_weighting_details 'calc w=1/[\s^2^(Fo^2^)+(0.2000P)^2^+0.0000P] where P=(Fo^2^+2Fc^2^)/3'
_refine_ls_weighting_scheme calc
_refine_ls_wR_factor_gt 0.3084
_refine_ls_wR_factor_ref 0.3228
_reflns_number_gt 5595
_reflns_number_total 11266
_reflns_threshold_expression >2sigma(I)
_cod_data_source_file om301174s_si_002.cif
_cod_data_source_block p-1
_cod_depositor_comments
;
The following automatic conversions were performed:

'_symmetry_cell_setting' value 'Triclinic' changed to 'triclinic'
according to the built-in table from CIF Core dictionary named
'cif_core.dic' version 2.4.1 from 2010-06-29.

Automatic conversion script
Id: cif_fix_values 1891 2012-01-12 08:04:46Z andrius 
;
_cod_original_cell_volume 4697.2(16)
_cod_original_sg_symbol_H-M P-1
_cod_database_code 4080145

loop_
_symmetry_equiv_pos_as_xyz
'x, y, z'
'-x, -y, -z'

loop_
_atom_site_label
_atom_site_type_symbol
_atom_site_fract_x
_atom_site_fract_y
_atom_site_fract_z
_atom_site_U_iso_or_equiv
_atom_site_adp_type
_atom_site_occupancy
_atom_site_symmetry_multiplicity
_atom_site_calc_flag
_atom_site_refinement_flags
Ru1 Ru 0.24083(2) 0.084832(19) 0.446088(17) 0.0254(4) Uani 1 1 d .
Ru2 Ru 0.25917(2) 0.415172(19) 0.553930(17) 0.0255(4) Uani 1 1 d .
Ru3 Ru 0.63857(3) 0.26141(2) 0.86220(2) 0.0425(4) Uani 1 1 d .
Ru4 Ru 0.86133(3) 0.23822(2) 1.13759(2) 0.0425(4) Uani 1 1 d .
N3 N 0.3431(3) 0.2006(2) 0.5080(2) 0.0326(10) Uani 1 1 d .
N4 N 0.1574(3) 0.2996(2) 0.4922(2) 0.0321(10) Uani 1 1 d .
N5 N 0.7232(3) 0.3403(2) 0.9643(2) 0.0406(12) Uani 1 1 d .
N6 N 0.8123(3) 0.3308(2) 1.0789(2) 0.0437(12) Uani 1 1 d .
N9 N 0.1502(3) 0.1655(2) 0.4478(2) 0.0317(10) Uani 1 1 d .
N10 N 0.3497(3) 0.3346(2) 0.5521(2) 0.0315(10) Uani 1 1 d .
N11 N 0.7764(3) 0.1590(2) 1.0353(2) 0.0401(12) Uani 1 1 d .
N12 N 0.6875(3) 0.1684(2) 0.9209(2) 0.0414(12) Uani 1 1 d .
C1 C 0.1406(4) -0.0121(3) 0.3550(3) 0.0372(13) Uani 1 1 d .
H1A H 0.0718 -0.0206 0.3441 0.045 Uiso 1 1 calc R
C2 C 0.3590(4) 0.5119(3) 0.6450(3) 0.0369(13) Uani 1 1 d .
H2A H 0.4279 0.5205 0.6560 0.044 Uiso 1 1 calc R
C3 C 0.5279(3) 0.3883(3) 0.6134(3) 0.0339(12) Uani 1 1 d .
H3A H 0.5304 0.4437 0.6331 0.041 Uiso 1 1 calc R
C4 C -0.0276(3) 0.1121(3) 0.3871(2) 0.0331(12) Uani 1 1 d .
H4A H -0.0301 0.0564 0.3683 0.040 Uiso 1 1 calc R
C5 C 0.3077(3) 0.5504(3) 0.5915(2) 0.0291(11) Uani 1 1 d .
C6 C 0.1921(3) -0.0507(3) 0.4084(2) 0.0297(11) Uani 1 1 d .
C7 C 0.2060(3) 0.5239(3) 0.5666(2) 0.0290(11) Uani 1 1 d .
H7A H 0.1690 0.5417 0.5220 0.035 Uiso 1 1 calc R
C8 C 0.2938(3) -0.0239(3) 0.4334(2) 0.0292(11) Uani 1 1 d .
H8A H 0.3310 -0.0417 0.4779 0.035 Uiso 1 1 calc R
C9 C 0.0619(3) 0.2557(3) 0.4543(2) 0.0277(11) Uani 1 1 d .
C10 C 0.4382(3) 0.2447(3) 0.5458(2) 0.0283(11) Uani 1 1 d .
C11 C 0.6071(3) 0.3600(3) 0.6230(3) 0.0374(12) Uani 1 1 d .
H11A H 0.6667 0.3982 0.6494 0.045 Uiso 1 1 calc R
C12 C -0.1068(3) 0.1405(3) 0.3767(3) 0.0384(12) Uani 1 1 d .
H12A H -0.1663 0.1025 0.3495 0.046 Uiso 1 1 calc R
C13 C 0.7584(4) 0.4188(3) 1.0072(3) 0.0439(14) Uani 1 1 d .
C14 C 0.7413(4) 0.0800(3) 0.9923(3) 0.0445(14) Uani 1 1 d .
C15 C 0.0576(3) 0.1729(3) 0.4280(2) 0.0288(11) Uani 1 1 d .
C16 C 0.4421(3) 0.3272(3) 0.5714(2) 0.0285(11) Uani 1 1 d .
C17 C 0.7573(4) 0.2935(3) 1.0113(3) 0.0428(13) Uani 1 1 d .
C18 C 0.7427(4) 0.2056(3) 0.9884(3) 0.0426(13) Uani 1 1 d .
C19 C 0.1453(4) -0.1146(3) 0.4427(3) 0.0390(13) Uani 1 1 d .
H19A H 0.1840 -0.1028 0.4955 0.047 Uiso 1 1 calc R
C20 C 0.8111(4) 0.4141(3) 1.0776(2) 0.0392(13) Uani 1 1 d .
C21 C 0.6883(4) 0.0847(3) 0.9220(2) 0.0399(13) Uani 1 1 d .
C22 C 0.3543(4) 0.6145(3) 0.5570(3) 0.0399(13) Uani 1 1 d .
H22A H 0.3156 0.6025 0.5041 0.048 Uiso 1 1 calc R
C23 C -0.1041(3) 0.2232(3) 0.4045(3) 0.0413(13) Uani 1 1 d .
H23A H -0.1614 0.2384 0.3966 0.050 Uiso 1 1 calc R
C24 C 0.6042(3) 0.2769(3) 0.5957(3) 0.0400(13) Uani 1 1 d .
H24A H 0.6614 0.2615 0.6042 0.048 Uiso 1 1 calc R
C25 C 0.6466(5) 0.1992(4) 0.7644(3) 0.0598(18) Uani 1 1 d .
H25A H 0.6608 0.1432 0.7649 0.072 Uiso 1 1 calc R
C26 C 0.2893(4) 0.0814(3) 0.3560(3) 0.0397(13) Uani 1 1 d .
C27 C 0.2107(4) 0.4189(4) 0.6439(3) 0.0399(13) Uani 1 1 d .
C28 C 0.8527(5) 0.3004(4) 1.2348(3) 0.0590(18) Uani 1 1 d .
H28A H 0.8383 0.3563 1.2343 0.071 Uiso 1 1 calc R
C29 C 0.5210(3) 0.2182(3) 0.5574(3) 0.0346(12) Uani 1 1 d .
H29A H 0.5191 0.1624 0.5394 0.042 Uiso 1 1 calc R
C30 C -0.0211(3) 0.2818(3) 0.4425(3) 0.0346(12) Uani 1 1 d .
H30A H -0.0192 0.3377 0.4602 0.042 Uiso 1 1 calc R
C31 C 0.8059(8) 0.1506(5) 1.1934(3) 0.093(3) Uani 1 1 d .
H31A H 0.7555 0.0987 1.1648 0.112 Uiso 1 1 calc R
C32 C 0.6926(8) 0.3489(5) 0.8063(4) 0.097(3) Uani 1 1 d .
H32A H 0.7428 0.4009 0.8350 0.116 Uiso 1 1 calc R
C33 C 0.3401(4) 0.0382(3) 0.4069(3) 0.0379(12) Uani 1 1 d .
H33A H 0.4089 0.0637 0.4337 0.046 Uiso 1 1 calc R
C34 C 0.1592(4) 0.4615(3) 0.5926(3) 0.0368(12) Uani 1 1 d .
H34A H 0.0904 0.4360 0.5659 0.044 Uiso 1 1 calc R
C35 C 0.7474(5) 0.4980(3) 0.9892(3) 0.0546(17) Uani 1 1 d .
H35A H 0.7104 0.5026 0.9419 0.066 Uiso 1 1 calc R
C36 C 0.7525(5) 0.0010(3) 1.0106(3) 0.0581(18) Uani 1 1 d .
H36A H 0.7894 -0.0034 1.0579 0.070 Uiso 1 1 calc R
C37 C 0.4520(4) 0.6130(3) 0.5647(3) 0.0487(14) Uani 1 1 d .
H37A H 0.4520 0.5570 0.5438 0.073 Uiso 1 1 calc R
H37B H 0.4921 0.6268 0.6161 0.073 Uiso 1 1 calc R
H37C H 0.4761 0.6545 0.5394 0.073 Uiso 1 1 calc R
C38 C 0.0481(4) -0.1133(3) 0.4353(3) 0.0490(14) Uani 1 1 d .
H38A H 0.0481 -0.0573 0.4563 0.073 Uiso 1 1 calc R
H38B H 0.0243 -0.1548 0.4606 0.073 Uiso 1 1 calc R
H38C H 0.0078 -0.1270 0.3839 0.073 Uiso 1 1 calc R
C39 C 0.1996(4) 0.2406(3) 0.4842(3) 0.0345(12) Uani 1 1 d .
C40 C 0.5301(5) 0.2766(4) 0.7646(3) 0.0595(18) Uani 1 1 d .
C41 C 0.3007(3) 0.2592(3) 0.5158(3) 0.0334(12) Uani 1 1 d .
C42 C 0.9709(5) 0.2236(3) 1.2357(3) 0.0578(18) Uani 1 1 d .
C43 C 0.5992(6) 0.3483(4) 0.7919(3) 0.067(2) Uani 1 1 d .
H43A H 0.5847 0.3995 0.8115 0.080 Uiso 1 1 calc R
C44 C 0.9003(6) 0.1509(4) 1.2083(3) 0.066(2) Uani 1 1 d .
H44A H 0.9144 0.0996 1.1886 0.079 Uiso 1 1 calc R
C45 C 0.9459(5) 0.2988(4) 1.2512(3) 0.0595(19) Uani 1 1 d .
H45A H 0.9939 0.3534 1.2607 0.071 Uiso 1 1 calc R
C46 C 0.5536(5) 0.2007(4) 0.7487(3) 0.0570(18) Uani 1 1 d .
H46A H 0.5052 0.1463 0.7389 0.068 Uiso 1 1 calc R
C47 C 0.6434(4) 0.0145(3) 0.8675(3) 0.0492(15) Uani 1 1 d .
H47A H 0.6074 0.0197 0.8202 0.059 Uiso 1 1 calc R
C48 C 0.3387(4) 0.1513(4) 0.3298(3) 0.0559(16) Uani 1 1 d .
H48A H 0.3504 0.1282 0.2875 0.084 Uiso 1 1 calc R
H48B H 0.3987 0.1813 0.3683 0.084 Uiso 1 1 calc R
H48C H 0.2995 0.1902 0.3164 0.084 Uiso 1 1 calc R
C49 C 0.1613(4) 0.3491(4) 0.6700(3) 0.0551(16) Uani 1 1 d .
H49A H 0.1495 0.3722 0.7122 0.083 Uiso 1 1 calc R
H49B H 0.2005 0.3102 0.6834 0.083 Uiso 1 1 calc R
H49C H 0.1014 0.3191 0.6315 0.083 Uiso 1 1 calc R
C50 C 0.6520(5) -0.0648(3) 0.8837(3) 0.0563(18) Uani 1 1 d .
H50A H 0.6223 -0.1143 0.8477 0.068 Uiso 1 1 calc R
C51 C 0.8563(4) 0.4846(3) 1.1320(3) 0.0484(15) Uani 1 1 d .
H51A H 0.8926 0.4795 1.1793 0.058 Uiso 1 1 calc R
C52 C 0.8477(5) 0.5640(3) 1.1162(3) 0.0578(18) Uani 1 1 d .
H52A H 0.8771 0.6134 1.1524 0.069 Uiso 1 1 calc R
C53 C 0.8230(7) 0.2746(7) 0.8098(6) 0.118(4) Uani 1 1 d .
H53A H 0.8447 0.3136 0.7803 0.141 Uiso 1 1 calc R
C54 C 0.1885(4) 0.0529(3) 0.3303(3) 0.0419(13) Uani 1 1 d .
H54A H 0.1515 0.0887 0.3023 0.050 Uiso 1 1 calc R
C55 C 0.3113(4) 0.4475(3) 0.6700(3) 0.0429(14) Uani 1 1 d .
H55A H 0.3483 0.4118 0.6982 0.052 Uiso 1 1 calc R
C56 C 0.7075(5) -0.0679(3) 0.9566(3) 0.0598(18) Uani 1 1 d .
H56A H 0.7131 -0.1212 0.9678 0.072 Uiso 1 1 calc R
C57 C 0.7928(5) 0.5673(3) 1.0435(3) 0.0623(19) Uani 1 1 d .
H57A H 0.7876 0.6207 1.0321 0.075 Uiso 1 1 calc R
C58 C 0.7791(5) 0.2305(5) 1.2076(3) 0.069(2) Uani 1 1 d .
C59 C 0.3510(6) 0.7018(3) 0.5893(5) 0.084(3) Uani 1 1 d .
H59A H 0.3809 0.7447 0.5680 0.126 Uiso 1 1 calc R
H59B H 0.3846 0.7134 0.6418 0.126 Uiso 1 1 calc R
H59C H 0.2855 0.7028 0.5787 0.126 Uiso 1 1 calc R
C60 C 0.1484(6) -0.2018(3) 0.4103(4) 0.079(3) Uani 1 1 d .
H60A H 0.1185 -0.2447 0.4316 0.119 Uiso 1 1 calc R
H60B H 0.2139 -0.2029 0.4208 0.119 Uiso 1 1 calc R
H60C H 0.1147 -0.2133 0.3578 0.119 Uiso 1 1 calc R
C61 C 0.7206(5) 0.2687(5) 0.7925(3) 0.068(2) Uani 1 1 d .
C62 C 0.4270(6) 0.2703(5) 0.7509(4) 0.087(3) Uani 1 1 d .
H62A H 0.3961 0.2793 0.7020 0.130 Uiso 1 1 calc R
H62B H 0.4222 0.3131 0.7862 0.130 Uiso 1 1 calc R
H62C H 0.3965 0.2144 0.7559 0.130 Uiso 1 1 calc R
C63 C 1.0738(6) 0.2296(5) 1.2494(4) 0.087(3) Uani 1 1 d .
H63A H 1.1047 0.2206 1.2984 0.130 Uiso 1 1 calc R
H63B H 1.1045 0.2854 1.2443 0.130 Uiso 1 1 calc R
H63C H 1.0785 0.1867 1.2142 0.130 Uiso 1 1 calc R
C64 C 0.6770(7) 0.2245(7) 1.1893(6) 0.117(4) Uani 1 1 d .
H64A H 0.6549 0.1856 1.2187 0.141 Uiso 1 1 calc R
C65 C 0.6022(8) 0.2044(9) 1.1172(8) 0.166(6) Uani 1 1 d .
H65A H 0.5974 0.1483 1.0928 0.249 Uiso 1 1 calc R
H65B H 0.6170 0.2459 1.0885 0.249 Uiso 1 1 calc R
H65C H 0.5422 0.2054 1.1222 0.249 Uiso 1 1 calc R
C66 C 0.8966(8) 0.2957(9) 0.8819(8) 0.163(6) Uani 1 1 d .
H66A H 0.9005 0.3519 0.9055 0.244 Uiso 1 1 calc R
H66B H 0.9569 0.2950 0.8776 0.244 Uiso 1 1 calc R
H66C H 0.8816 0.2546 0.9108 0.244 Uiso 1 1 calc R
C67 C 0.6633(10) 0.3195(9) 1.2169(9) 0.166(6) Uani 1 1 d .
H67A H 0.5964 0.3156 1.2049 0.249 Uiso 1 1 calc R
H67B H 0.6893 0.3610 1.1924 0.249 Uiso 1 1 calc R
H67C H 0.6964 0.3370 1.2693 0.249 Uiso 1 1 calc R
C68 C 0.8355(10) 0.1803(9) 0.7819(9) 0.160(5) Uani 1 1 d .
H68A H 0.9023 0.1840 0.7932 0.240 Uiso 1 1 calc R
H68B H 0.8016 0.1630 0.7295 0.240 Uiso 1 1 calc R
H68C H 0.8099 0.1389 0.8066 0.240 Uiso 1 1 calc R
O1M O 0.2619(2) 0.4379(2) 0.45012(17) 0.0349(8) Uani 1 1 d .
H1M H 0.2417 0.4764 0.4315 0.052 Uiso 1 1 calc R
C1M C 0.2952(4) 0.3928(4) 0.4017(3) 0.0513(15) Uani 1 1 d .
H1MA H 0.2806 0.4137 0.3562 0.077 Uiso 1 1 calc R
H1MB H 0.2642 0.3327 0.3919 0.077 Uiso 1 1 calc R
H1MC H 0.3633 0.4017 0.4243 0.077 Uiso 1 1 calc R
O2M O 0.5372(3) 0.2411(3) 0.9151(2) 0.0654(12) Uani 1 1 d D
H2M H 0.5098 0.1959 0.9230 0.098 Uiso 1 1 calc R
C2M C 0.5103(9) 0.3112(6) 0.9468(7) 0.135(4) Uani 1 1 d DU
H2MA H 0.4899 0.2953 0.9860 0.202 Uiso 1 1 calc R
H2MB H 0.4588 0.3242 0.9095 0.202 Uiso 1 1 calc R
H2MC H 0.5644 0.3606 0.9660 0.202 Uiso 1 1 calc R
O3M O 0.9624(3) 0.2581(3) 1.0845(2) 0.0635(12) Uani 1 1 d D
H3M H 0.9894 0.3036 1.0767 0.095 Uiso 1 1 calc R
C3M C 0.9895(9) 0.1894(6) 1.0528(7) 0.129(4) Uani 1 1 d DU
H3MA H 1.0029 0.2032 1.0102 0.193 Uiso 1 1 calc R
H3MB H 0.9382 0.1380 1.0385 0.193 Uiso 1 1 calc R
H3MC H 1.0458 0.1807 1.0884 0.193 Uiso 1 1 calc R
O4M O 0.2377(2) 0.0621(2) 0.54979(17) 0.0354(8) Uani 1 1 d .
H4M H 0.2577 0.0233 0.5682 0.053 Uiso 1 1 calc R
C4M C 0.2049(4) 0.1071(4) 0.5984(3) 0.0493(15) Uani 1 1 d .
H4MA H 0.2193 0.0858 0.6438 0.074 Uiso 1 1 calc R
H4MB H 0.1369 0.0987 0.5759 0.074 Uiso 1 1 calc R
H4MC H 0.2364 0.1671 0.6085 0.074 Uiso 1 1 calc R
O5M O -0.0570(7) -0.0379(5) 0.8511(6) 0.138(3) Uani 1 1 d .
H5M H -0.0277 -0.0039 0.8329 0.207 Uiso 1 1 calc R
C5M C -0.1268(13) -0.0063(12) 0.8645(9) 0.184(7) Uani 1 1 d .
H5M1 H -0.0978 0.0400 0.9063 0.276 Uiso 1 1 calc R
H5M2 H -0.1703 -0.0508 0.8746 0.276 Uiso 1 1 calc R
H5M3 H -0.1613 0.0143 0.8220 0.276 Uiso 1 1 calc R
O6M O 1.5572(7) 0.5383(5) 1.1483(6) 0.139(3) Uani 1 1 d .
H6M H 1.5281 0.5051 1.1672 0.208 Uiso 1 1 calc R
C6M C 1.6279(14) 0.5058(12) 1.1360(9) 0.185(7) Uani 1 1 d .
H6M1 H 1.6801 0.5522 1.1384 0.277 Uiso 1 1 calc R
H6M2 H 1.6022 0.4697 1.0880 0.277 Uiso 1 1 calc R
H6M3 H 1.6507 0.4729 1.1729 0.277 Uiso 1 1 calc R
O7M O 1.0782(6) 0.3950(6) 1.1182(5) 0.137(3) Uani 1 1 d D
H7M H 1.1342 0.4186 1.1448 0.205 Uiso 1 1 calc R
C7M C 1.0434(12) 0.4474(7) 1.0689(6) 0.152(5) Uani 1 1 d D
H7M1 H 1.0572 0.5045 1.0956 0.228 Uiso 1 1 calc R
H7M2 H 0.9753 0.4251 1.0441 0.228 Uiso 1 1 calc R
H7M3 H 1.0737 0.4486 1.0332 0.228 Uiso 1 1 calc R
O8M O 0.4213(6) 0.1055(6) 0.8815(5) 0.140(3) Uani 1 1 d D
H8M H 0.3653 0.0817 0.8551 0.211 Uiso 1 1 calc R
C8M C 0.4570(12) 0.0529(8) 0.9310(6) 0.154(6) Uani 1 1 d D
H8M1 H 0.5240 0.0781 0.9586 0.231 Uiso 1 1 calc R
H8M2 H 0.4482 -0.0028 0.9039 0.231 Uiso 1 1 calc R
H8M3 H 0.4230 0.0477 0.9643 0.231 Uiso 1 1 calc R
S1S S 0.45589(8) -0.01855(7) 0.63586(6) 0.0303(4) Uani 1 1 d D
F1S F 0.3220(2) -0.1246(2) 0.6578(2) 0.0604(10) Uani 1 1 d D
F2S F 0.4638(2) -0.13122(19) 0.71973(16) 0.0487(8) Uani 1 1 d D
F3S F 0.4111(2) -0.0284(2) 0.74983(16) 0.0561(10) Uani 1 1 d D
O1S O 0.4025(3) 0.0418(2) 0.62584(19) 0.0474(10) Uani 1 1 d D
O2S O 0.5540(2) 0.0161(2) 0.68115(17) 0.0403(9) Uani 1 1 d D
O3S O 0.4372(2) -0.07910(19) 0.57276(17) 0.0388(9) Uani 1 1 d D
C1S C 0.4112(3) -0.0785(3) 0.6943(3) 0.0408(13) Uani 1 1 d D
S4S S 0.14573(14) 0.09106(10) 0.79211(8) 0.0605(6) Uani 1 1 d D
F10S F 0.2388(5) 0.2429(4) 0.8214(4) 0.147(2) Uani 1 1 d DU
F11S F 0.1010(5) 0.2256(4) 0.8245(4) 0.134(2) Uani 1 1 d DU
F12S F 0.2120(10) 0.2059(9) 0.9097(6) 0.271(6) Uani 1 1 d DU
O10S O 0.2266(4) 0.0639(3) 0.8225(3) 0.0890(17) Uani 1 1 d DU
O11S O 0.0674(6) 0.0488(5) 0.8146(5) 0.143(3) Uani 1 1 d DU
O12S O 0.1059(4) 0.0881(4) 0.7193(3) 0.0946(17) Uani 1 1 d DU
C4S C 0.1725(7) 0.1918(5) 0.8391(4) 0.101(3) Uani 1 1 d DU
S2S S 0.04385(8) 0.51819(7) 0.36387(6) 0.0303(4) Uani 1 1 d .
F4S F 0.0890(2) 0.5282(2) 0.24996(17) 0.0568(10) Uani 1 1 d .
F5S F 0.0361(2) 0.63118(19) 0.28001(16) 0.0481(8) Uani 1 1 d .
F6S F 0.1779(2) 0.6245(2) 0.3420(2) 0.0602(10) Uani 1 1 d .
O4S O 0.0973(3) 0.4577(2) 0.37400(19) 0.0471(10) Uani 1 1 d .
O5S O -0.0542(2) 0.4838(2) 0.31865(17) 0.0401(9) Uani 1 1 d .
O6S O 0.0625(2) 0.57860(19) 0.42677(17) 0.0375(9) Uani 1 1 d .
C2S C 0.0884(4) 0.5781(3) 0.3054(3) 0.0416(13) Uani 1 1 d .
S3S S 1.35430(14) 0.40952(10) 1.20792(8) 0.0599(6) Uani 1 1 d .
F7S F 1.2889(10) 0.2947(9) 1.0907(7) 0.269(6) Uani 1 1 d U
F8S F 1.2606(5) 0.2575(4) 1.1780(4) 0.144(2) Uani 1 1 d U
F9S F 1.3987(5) 0.2746(4) 1.1753(4) 0.131(2) Uani 1 1 d U
O7S O 1.4327(6) 0.4520(5) 1.1854(6) 0.145(3) Uani 1 1 d .
O8S O 1.3941(4) 0.4118(4) 1.2808(3) 0.0950(17) Uani 1 1 d .
O9S O 1.2733(4) 0.4364(3) 1.1777(3) 0.0898(17) Uani 1 1 d .
C3S C 1.3269(7) 0.3095(6) 1.1610(4) 0.098(3) Uani 1 1 d U

loop_
_atom_site_aniso_label
_atom_site_aniso_U_11
_atom_site_aniso_U_22
_atom_site_aniso_U_33
_atom_site_aniso_U_23
_atom_site_aniso_U_13
_atom_site_aniso_U_12
Ru1 0.0161(5) 0.0241(5) 0.0300(5) -0.0025(3) 0.0032(3) 0.0049(3)
Ru2 0.0160(5) 0.0239(5) 0.0301(5) -0.0026(3) 0.0029(3) 0.0048(3)
Ru3 0.0495(5) 0.0326(5) 0.0294(5) 0.0050(3) -0.0048(3) 0.0099(3)
Ru4 0.0494(5) 0.0329(5) 0.0292(5) 0.0052(3) -0.0050(3) 0.0101(3)
N3 0.020(2) 0.033(2) 0.037(2) -0.0034(18) 0.0013(18) 0.0105(19)
N4 0.020(2) 0.032(2) 0.037(2) -0.0054(18) 0.0028(18) 0.0097(18)
N5 0.055(3) 0.028(2) 0.031(2) 0.0027(19) 0.007(2) 0.011(2)
N6 0.050(3) 0.030(2) 0.037(2) 0.0074(19) -0.005(2) 0.015(2)
N9 0.017(2) 0.033(2) 0.041(2) -0.0023(19) 0.0072(19) 0.0085(19)
N10 0.018(2) 0.030(2) 0.043(2) 0.0005(18) 0.0068(19) 0.0077(19)
N11 0.052(3) 0.026(2) 0.034(2) 0.0028(19) 0.007(2) 0.009(2)
N12 0.047(3) 0.031(2) 0.033(2) 0.0074(18) -0.006(2) 0.014(2)
C1 0.027(3) 0.036(3) 0.044(3) -0.019(2) 0.012(2) 0.012(2)
C2 0.023(3) 0.040(3) 0.041(3) -0.020(2) 0.008(2) 0.012(2)
C3 0.025(3) 0.031(2) 0.039(3) 0.001(2) 0.006(2) 0.003(2)
C4 0.024(3) 0.029(2) 0.039(3) -0.001(2) 0.006(2) 0.003(2)
C5 0.022(3) 0.032(2) 0.028(2) -0.012(2) 0.010(2) 0.006(2)
C6 0.025(3) 0.031(2) 0.027(2) -0.011(2) 0.009(2) 0.003(2)
C7 0.021(3) 0.028(2) 0.031(2) -0.0038(19) 0.004(2) 0.005(2)
C8 0.019(3) 0.032(2) 0.030(2) -0.001(2) 0.002(2) 0.006(2)
C9 0.008(2) 0.030(2) 0.038(3) 0.000(2) 0.000(2) 0.0062(19)
C10 0.011(2) 0.031(2) 0.039(3) 0.004(2) 0.003(2) 0.010(2)
C11 0.010(2) 0.041(3) 0.054(3) 0.004(2) 0.008(2) 0.004(2)
C12 0.010(2) 0.047(3) 0.054(3) 0.006(2) 0.010(2) 0.005(2)
C13 0.045(3) 0.048(3) 0.038(3) 0.010(2) 0.009(3) 0.018(3)
C14 0.049(3) 0.046(3) 0.037(3) 0.008(2) 0.010(3) 0.017(3)
C15 0.012(2) 0.033(3) 0.031(2) -0.006(2) 0.003(2) -0.002(2)
C16 0.011(2) 0.035(3) 0.026(2) -0.006(2) -0.001(2) -0.002(2)
C17 0.046(3) 0.034(3) 0.036(3) -0.001(2) 0.005(3) 0.006(2)
C18 0.049(4) 0.032(3) 0.038(3) 0.002(2) 0.008(3) 0.008(2)
C19 0.044(3) 0.025(2) 0.046(3) 0.003(2) 0.017(3) 0.009(2)
C20 0.034(3) 0.033(3) 0.029(3) 0.005(2) -0.010(2) 0.002(2)
C21 0.040(3) 0.032(3) 0.030(3) 0.009(2) -0.008(2) 0.004(2)
C22 0.046(3) 0.025(2) 0.048(3) 0.002(2) 0.017(3) 0.010(2)
C23 0.015(3) 0.055(3) 0.049(3) 0.000(3) 0.006(2) 0.014(2)
C24 0.015(3) 0.055(3) 0.045(3) 0.005(3) 0.003(2) 0.014(2)
C25 0.083(5) 0.051(4) 0.032(3) 0.012(3) 0.001(3) 0.021(4)
C26 0.039(3) 0.045(3) 0.041(3) 0.008(2) 0.020(3) 0.017(3)
C27 0.035(3) 0.053(3) 0.037(3) 0.007(2) 0.018(3) 0.014(3)
C28 0.081(5) 0.049(3) 0.030(3) 0.011(3) -0.003(3) 0.019(3)
C29 0.032(3) 0.039(3) 0.033(3) 0.002(2) 0.007(2) 0.018(2)
C30 0.033(3) 0.037(3) 0.036(3) 0.005(2) 0.012(2) 0.017(2)
C31 0.135(9) 0.063(4) 0.030(3) 0.003(3) -0.002(4) -0.022(5)
C32 0.142(9) 0.060(4) 0.035(4) 0.006(3) 0.001(4) -0.029(5)
C33 0.033(3) 0.044(3) 0.047(3) 0.000(2) 0.026(3) 0.015(2)
C34 0.030(3) 0.045(3) 0.041(3) -0.002(2) 0.021(2) 0.014(2)
C35 0.080(5) 0.032(3) 0.036(3) 0.012(2) -0.001(3) 0.015(3)
C36 0.083(5) 0.030(3) 0.044(3) 0.013(3) -0.001(3) 0.018(3)
C37 0.033(3) 0.051(3) 0.058(3) 0.009(3) 0.019(3) 0.001(3)
C38 0.035(3) 0.050(3) 0.056(3) 0.004(3) 0.020(3) -0.004(3)
C39 0.020(3) 0.032(3) 0.049(3) 0.002(2) 0.011(2) 0.007(2)
C40 0.085(5) 0.047(3) 0.028(3) 0.001(2) -0.010(3) 0.031(3)
C41 0.014(3) 0.028(3) 0.052(3) 0.002(2) 0.008(2) 0.004(2)
C42 0.087(5) 0.046(3) 0.023(3) 0.001(2) -0.007(3) 0.029(3)
C43 0.080(5) 0.050(4) 0.035(3) 0.008(3) -0.023(3) 0.016(4)
C44 0.086(6) 0.049(4) 0.029(3) 0.009(3) -0.019(3) 0.018(4)
C45 0.089(5) 0.053(4) 0.022(3) 0.004(3) -0.004(3) 0.032(4)
C46 0.081(5) 0.047(4) 0.026(3) -0.001(2) -0.006(3) 0.026(3)
C47 0.042(3) 0.046(3) 0.035(3) 0.000(3) -0.010(3) 0.004(3)
C48 0.050(4) 0.061(4) 0.062(4) 0.007(3) 0.035(3) 0.005(3)
C49 0.049(4) 0.060(4) 0.059(4) 0.005(3) 0.032(3) 0.004(3)
C50 0.078(5) 0.028(3) 0.039(3) 0.002(2) -0.005(3) 0.011(3)
C51 0.042(3) 0.051(3) 0.030(3) 0.001(3) -0.009(2) 0.006(3)
C52 0.074(5) 0.033(3) 0.043(3) 0.005(2) -0.004(3) 0.008(3)
C53 0.107(8) 0.153(9) 0.104(7) 0.071(7) 0.052(6) 0.011(7)
C54 0.046(4) 0.040(3) 0.035(3) 0.012(2) 0.004(3) 0.017(3)
C55 0.046(4) 0.041(3) 0.040(3) 0.014(2) 0.008(3) 0.017(3)
C56 0.093(5) 0.030(3) 0.045(3) 0.006(3) 0.008(3) 0.022(3)
C57 0.090(5) 0.032(3) 0.051(3) 0.004(3) 0.008(3) 0.020(3)
C58 0.075(5) 0.079(5) 0.045(4) 0.017(3) 0.017(4) 0.013(4)
C59 0.130(7) 0.019(3) 0.132(7) 0.002(3) 0.092(6) 0.017(3)
C60 0.124(7) 0.025(3) 0.119(6) 0.004(3) 0.084(6) 0.019(3)
C61 0.078(5) 0.070(5) 0.045(4) 0.011(3) 0.015(4) 0.010(4)
C62 0.099(7) 0.080(5) 0.062(4) -0.011(4) -0.007(4) 0.055(5)
C63 0.093(6) 0.087(5) 0.065(4) -0.006(4) -0.007(4) 0.059(5)
C64 0.109(8) 0.147(9) 0.108(7) 0.067(7) 0.058(6) 0.008(7)
C65 0.080(8) 0.175(13) 0.165(12) 0.023(10) -0.010(8) -0.034(8)
C66 0.078(7) 0.166(12) 0.168(12) 0.017(10) -0.005(8) -0.036(8)
C67 0.121(10) 0.154(11) 0.191(14) -0.029(10) 0.058(10) -0.001(9)
C68 0.121(10) 0.156(11) 0.178(13) -0.025(10) 0.052(10) 0.015(9)
O1M 0.033(2) 0.0441(19) 0.0339(18) 0.0068(15) 0.0165(15) 0.0164(16)
C1M 0.034(3) 0.070(4) 0.042(3) -0.010(3) 0.009(3) 0.014(3)
O2M 0.056(3) 0.057(3) 0.080(3) 0.007(2) 0.024(2) 0.009(2)
C2M 0.131(6) 0.135(5) 0.135(5) 0.035(4) 0.046(4) 0.025(4)
O3M 0.054(3) 0.061(3) 0.071(3) 0.007(2) 0.021(2) 0.013(2)
C3M 0.122(5) 0.136(5) 0.125(5) 0.037(4) 0.043(4) 0.028(4)
O4M 0.035(2) 0.0403(18) 0.0366(18) 0.0072(15) 0.0179(16) 0.0131(16)
C4M 0.034(3) 0.067(4) 0.039(3) -0.009(3) 0.009(3) 0.013(3)
O5M 0.128(7) 0.113(6) 0.150(7) 0.002(5) 0.026(5) 0.039(5)
C5M 0.199(17) 0.253(19) 0.150(13) 0.025(13) 0.117(13) 0.081(16)
O6M 0.132(7) 0.106(5) 0.157(8) 0.000(5) 0.030(6) 0.036(5)
C6M 0.213(18) 0.238(18) 0.155(13) 0.026(13) 0.121(13) 0.081(16)
O7M 0.106(6) 0.158(7) 0.155(7) 0.027(6) 0.048(5) 0.053(5)
C7M 0.227(16) 0.114(9) 0.108(8) 0.029(7) 0.036(9) 0.068(10)
O8M 0.103(6) 0.164(7) 0.162(7) 0.026(6) 0.050(5) 0.051(5)
C8M 0.227(16) 0.120(9) 0.111(8) 0.027(7) 0.038(9) 0.074(10)
S1S 0.0242(8) 0.0297(7) 0.0332(8) 0.0016(5) 0.0067(6) 0.0079(6)
F1S 0.0301(19) 0.0553(19) 0.087(2) 0.0029(17) 0.0204(17) -0.0003(16)
F2S 0.0431(18) 0.0483(18) 0.0496(17) 0.0132(14) 0.0130(14) 0.0061(14)
F3S 0.056(2) 0.070(2) 0.0424(19) -0.0011(16) 0.0255(16) 0.0105(18)
O1S 0.044(2) 0.044(2) 0.044(2) -0.0003(16) -0.0005(18) 0.0235(18)
O2S 0.035(2) 0.041(2) 0.0353(19) -0.0001(15) 0.0036(16) 0.0096(16)
O3S 0.036(2) 0.0357(18) 0.0379(19) -0.0010(14) 0.0056(16) 0.0127(15)
C1S 0.021(3) 0.047(3) 0.044(3) 0.001(2) 0.007(2) -0.001(3)
S4S 0.0753(13) 0.0563(10) 0.0477(10) 0.0075(8) 0.0142(9) 0.0278(9)
F10S 0.137(4) 0.127(4) 0.162(4) 0.039(3) 0.043(3) 0.016(3)
F11S 0.136(4) 0.100(3) 0.164(4) 0.005(3) 0.048(3) 0.052(3)
F12S 0.283(8) 0.263(7) 0.261(7) 0.036(5) 0.093(5) 0.079(5)
O10S 0.078(3) 0.071(3) 0.102(3) 0.019(2) 0.010(3) 0.023(2)
O11S 0.143(5) 0.119(4) 0.166(5) 0.034(4) 0.065(4) 0.017(4)
O12S 0.086(3) 0.105(3) 0.084(3) -0.003(3) 0.028(3) 0.021(3)
C4S 0.109(6) 0.098(5) 0.063(4) -0.006(4) 0.010(4) 0.005(5)
S2S 0.0241(8) 0.0304(7) 0.0324(7) 0.0015(5) 0.0062(6) 0.0079(6)
F4S 0.056(2) 0.070(2) 0.0447(19) -0.0022(16) 0.0275(17) 0.0089(18)
F5S 0.0434(18) 0.0465(17) 0.0494(17) 0.0131(14) 0.0129(14) 0.0059(14)
F6S 0.0291(19) 0.0543(19) 0.086(2) 0.0026(17) 0.0184(17) -0.0030(15)
O4S 0.043(2) 0.043(2) 0.046(2) -0.0013(16) 0.0009(18) 0.0224(18)
O5S 0.036(2) 0.0401(19) 0.0368(19) 0.0004(15) 0.0062(17) 0.0102(16)
O6S 0.033(2) 0.0335(17) 0.0377(18) -0.0006(14) 0.0035(15) 0.0114(15)
C2S 0.024(3) 0.046(3) 0.047(3) 0.003(3) 0.010(2) 0.003(3)
S3S 0.0775(13) 0.0519(9) 0.0465(10) 0.0066(7) 0.0132(9) 0.0259(9)
F7S 0.277(7) 0.264(7) 0.258(7) 0.039(5) 0.087(5) 0.078(5)
F8S 0.137(4) 0.121(3) 0.157(4) 0.038(3) 0.041(3) 0.011(3)
F9S 0.140(4) 0.096(3) 0.159(4) 0.006(3) 0.049(3) 0.051(3)
O7S 0.148(6) 0.089(4) 0.200(7) 0.029(4) 0.081(6) 0.003(4)
O8S 0.080(4) 0.105(4) 0.088(4) -0.009(3) 0.028(3) 0.019(3)
O9S 0.072(3) 0.069(3) 0.103(4) 0.020(3) -0.002(3) 0.019(3)
C3S 0.110(6) 0.092(5) 0.063(4) -0.004(4) 0.011(4) 0.007(5)

loop_
_atom_type_symbol
_atom_type_description
_atom_type_scat_dispersion_real
_atom_type_scat_dispersion_imag
_atom_type_scat_source
C C -0.0020 0.0018 'International Tables Vol C Tables 4.2.6.8 and 6.1.1.4'
H H 0.0000 0.0000 'International Tables Vol C Tables 4.2.6.8 and 6.1.1.4'
N N -0.0031 0.0037 'International Tables Vol C Tables 4.2.6.8 and 6.1.1.4'
O O -0.0041 0.0069 'International Tables Vol C Tables 4.2.6.8 and 6.1.1.4'
F F -0.0053 0.0116 'International Tables Vol C Tables 4.2.6.8 and 6.1.1.4'
S S 0.1147 0.1387 'International Tables Vol C Tables 4.2.6.8 and 6.1.1.4'
Ru Ru -1.2815 0.9264 'International Tables Vol C Tables 4.2.6.8 and 6.1.1.4'

loop_
_geom_angle_atom_site_label_1
_geom_angle_atom_site_label_2
_geom_angle_atom_site_label_3
_geom_angle
C54 Ru1 N9 93.95(19)
C54 Ru1 O4M 151.58(17)
N9 Ru1 O4M 87.15(14)
C54 Ru1 N3 123.80(18)
N9 Ru1 N3 79.39(14)
O4M Ru1 N3 84.35(14)
C54 Ru1 C8 80.49(18)
N9 Ru1 C8 163.40(16)
O4M Ru1 C8 90.44(15)
N3 Ru1 C8 116.72(16)
C54 Ru1 C26 38.9(2)
N9 Ru1 C26 116.11(19)
O4M Ru1 C26 156.26(18)
N3 Ru1 C26 94.87(18)
C8 Ru1 C26 68.66(19)
C54 Ru1 C6 68.59(18)
N9 Ru1 C6 124.42(17)
O4M Ru1 C6 87.41(15)
N3 Ru1 C6 154.40(17)
C8 Ru1 C6 39.02(17)
C26 Ru1 C6 83.15(18)
C54 Ru1 C1 37.9(2)
N9 Ru1 C1 97.51(17)
O4M Ru1 C1 113.76(18)
N3 Ru1 C1 161.59(19)
C8 Ru1 C1 68.52(18)
C26 Ru1 C1 70.0(2)
C6 Ru1 C1 37.69(19)
C54 Ru1 C33 68.3(2)
N9 Ru1 C33 153.20(18)
O4M Ru1 C33 118.18(17)
N3 Ru1 C33 93.72(17)
C8 Ru1 C33 37.03(18)
C26 Ru1 C33 38.1(2)
C6 Ru1 C33 69.06(18)
C1 Ru1 C33 80.87(19)
C55 Ru2 N10 94.21(19)
C55 Ru2 N4 123.83(18)
N10 Ru2 N4 79.29(14)
C55 Ru2 O1M 151.65(17)
N10 Ru2 O1M 87.18(14)
N4 Ru2 O1M 84.29(14)
C55 Ru2 C27 38.8(2)
N10 Ru2 C27 116.28(19)
N4 Ru2 C27 94.96(18)
O1M Ru2 C27 156.05(18)
C55 Ru2 C7 80.27(18)
N10 Ru2 C7 163.49(16)
N4 Ru2 C7 116.74(16)
O1M Ru2 C7 90.44(15)
C27 Ru2 C7 68.5(2)
C55 Ru2 C5 68.43(19)
N10 Ru2 C5 124.45(16)
N4 Ru2 C5 154.47(16)
O1M Ru2 C5 87.48(15)
C27 Ru2 C5 83.00(19)
C7 Ru2 C5 39.07(17)
C55 Ru2 C2 37.8(2)
N10 Ru2 C2 97.59(17)
N4 Ru2 C2 161.48(19)
O1M Ru2 C2 113.93(18)
C27 Ru2 C2 69.8(2)
C7 Ru2 C2 68.52(18)
C5 Ru2 C2 37.70(19)
C55 Ru2 C34 68.4(2)
N10 Ru2 C34 153.31(18)
N4 Ru2 C34 93.52(17)
O1M Ru2 C34 117.91(17)
C27 Ru2 C34 38.2(2)
C7 Ru2 C34 37.00(18)
C5 Ru2 C34 69.23(18)
C2 Ru2 C34 81.08(18)
C32 Ru3 N5 91.7(2)
C32 Ru3 N12 135.6(4)
N5 Ru3 N12 80.80(16)
C32 Ru3 C43 37.9(4)
N5 Ru3 C43 103.8(2)
N12 Ru3 C43 171.2(3)
C32 Ru3 C25 68.2(3)
N5 Ru3 C25 142.3(2)
N12 Ru3 C25 91.59(19)
C43 Ru3 C25 80.1(3)
C32 Ru3 O2M 140.3(3)
N5 Ru3 O2M 81.44(17)
N12 Ru3 O2M 82.12(18)
C43 Ru3 O2M 105.9(3)
C25 Ru3 O2M 134.3(2)
C32 Ru3 C61 41.1(4)
N5 Ru3 C61 108.4(2)
N12 Ru3 C61 100.1(2)
C43 Ru3 C61 71.4(3)
C25 Ru3 C61 36.5(3)
O2M Ru3 C61 170.2(2)
C32 Ru3 C40 67.0(3)
N5 Ru3 C40 134.29(19)
N12 Ru3 C40 142.63(19)
C43 Ru3 C40 36.0(2)
C25 Ru3 C40 68.1(2)
O2M Ru3 C40 90.2(2)
C61 Ru3 C40 82.3(3)
C32 Ru3 C46 78.9(3)
N5 Ru3 C46 169.7(2)
N12 Ru3 C46 108.87(19)
C43 Ru3 C46 66.1(2)
C25 Ru3 C46 37.0(3)
O2M Ru3 C46 103.0(2)
C61 Ru3 C46 67.1(3)
C40 Ru3 C46 37.6(2)
C31 Ru4 N6 135.0(3)
C31 Ru4 N11 91.5(2)
N6 Ru4 N11 80.74(16)
C31 Ru4 C44 38.1(4)
N6 Ru4 C44 170.9(3)
N11 Ru4 C44 103.8(2)
C31 Ru4 C28 68.2(3)
N6 Ru4 C28 91.4(2)
N11 Ru4 C28 142.1(2)
C44 Ru4 C28 80.2(2)
C31 Ru4 O3M 140.6(3)
N6 Ru4 O3M 82.24(18)
N11 Ru4 O3M 81.31(17)
C44 Ru4 O3M 106.1(3)
C28 Ru4 O3M 134.7(2)
C31 Ru4 C58 40.6(3)
N6 Ru4 C58 100.2(2)
N11 Ru4 C58 108.3(2)
C44 Ru4 C58 71.0(3)
C28 Ru4 C58 36.5(3)
O3M Ru4 C58 170.3(2)
C31 Ru4 C45 78.9(3)
N6 Ru4 C45 108.99(19)
N11 Ru4 C45 169.5(2)
C44 Ru4 C45 66.1(2)
C28 Ru4 C45 37.1(3)
O3M Ru4 C45 103.4(3)
C58 Ru4 C45 67.0(3)
C31 Ru4 C42 67.7(3)
N6 Ru4 C42 142.48(19)
N11 Ru4 C42 134.43(18)
C44 Ru4 C42 36.4(2)
C28 Ru4 C42 68.4(2)
O3M Ru4 C42 90.1(2)
C58 Ru4 C42 82.3(3)
C45 Ru4 C42 37.5(2)
C41 N3 C10 101.3(4)
C41 N3 Ru1 110.1(3)
C10 N3 Ru1 148.6(3)
C39 N4 C9 101.2(4)
C39 N4 Ru2 110.4(3)
C9 N4 Ru2 148.4(3)
C17 N5 C13 101.1(4)
C17 N5 Ru3 109.3(3)
C13 N5 Ru3 149.5(3)
C17 N6 C20 101.7(4)
C17 N6 Ru4 109.1(3)
C20 N6 Ru4 149.2(3)
C39 N9 C15 102.4(4)
C39 N9 Ru1 110.5(3)
C15 N9 Ru1 147.1(3)
C41 N10 C16 102.1(4)
C41 N10 Ru2 110.8(3)
C16 N10 Ru2 147.1(3)
C18 N11 C14 101.3(4)
C18 N11 Ru4 109.2(3)
C14 N11 Ru4 149.4(3)
C18 N12 C21 101.9(4)
C18 N12 Ru3 109.0(3)
C21 N12 Ru3 149.1(3)
C6 C1 C54 119.7(5)
C6 C1 Ru1 70.9(3)
C54 C1 Ru1 69.5(3)
C6 C1 H1A 119.3
C54 C1 H1A 119.3
Ru1 C1 H1A 119.3
C5 C2 C55 119.8(5)
C5 C2 Ru2 70.8(3)
C55 C2 Ru2 69.9(3)
C5 C2 H2A 119.3
C55 C2 H2A 119.3
Ru2 C2 H2A 119.3
C11 C3 C16 114.2(4)
C11 C3 H3A 122.9
C16 C3 H3A 122.9
C12 C4 C15 114.4(4)
C12 C4 H4A 122.8
C15 C4 H4A 122.8
C2 C5 C7 117.8(4)
C2 C5 C22 122.7(5)
C7 C5 C22 119.4(4)
C2 C5 Ru2 71.5(3)
C7 C5 Ru2 70.2(2)
C22 C5 Ru2 126.8(3)
C1 C6 C8 117.8(4)
C1 C6 C19 122.4(5)
C8 C6 C19 119.8(4)
C1 C6 Ru1 71.4(3)
C8 C6 Ru1 70.0(2)
C19 C6 Ru1 126.8(3)
C34 C7 C5 122.2(5)
C34 C7 Ru2 72.7(3)
C5 C7 Ru2 70.7(3)
C34 C7 H7A 118.2
C5 C7 H7A 118.2
Ru2 C7 H7A 118.2
C33 C8 C6 122.0(5)
C33 C8 Ru1 72.7(3)
C6 C8 Ru1 71.0(3)
C33 C8 H8A 118.4
C6 C8 H8A 118.4
Ru1 C8 H8A 118.4
C15 C9 C30 120.5(4)
C15 C9 N4 108.5(4)
C30 C9 N4 131.0(4)
C16 C10 C29 121.0(4)
C16 C10 N3 108.4(4)
C29 C10 N3 130.6(4)
C3 C11 C24 123.5(4)
C3 C11 H11A 118.3
C24 C11 H11A 118.3
C4 C12 C23 123.4(4)
C4 C12 H12A 118.3
C23 C12 H12A 118.3
N5 C13 C20 110.3(4)
N5 C13 C35 129.6(5)
C20 C13 C35 120.1(5)
N11 C14 C21 110.1(4)
N11 C14 C36 129.6(5)
C21 C14 C36 120.3(5)
C9 C15 C4 123.0(4)
C9 C15 N9 107.8(4)
C4 C15 N9 129.2(4)
C10 C16 N10 108.0(4)
C10 C16 C3 122.8(4)
N10 C16 C3 129.1(4)
N5 C17 N6 119.0(5)
N5 C17 C18 120.7(5)
N6 C17 C18 120.0(6)
N11 C18 N12 119.1(5)
N11 C18 C17 120.7(5)
N12 C18 C17 119.9(6)
C38 C19 C6 114.9(4)
C38 C19 C60 111.1(5)
C6 C19 C60 107.5(4)
C38 C19 H19A 107.6
C6 C19 H19A 107.6
C60 C19 H19A 107.7
N6 C20 C13 107.7(4)
N6 C20 C51 129.8(4)
C13 C20 C51 122.4(5)
N12 C21 C14 107.5(4)
N12 C21 C47 129.9(4)
C14 C21 C47 122.6(5)
C37 C22 C5 114.5(4)
C37 C22 C59 111.2(5)
C5 C22 C59 107.7(4)
C37 C22 H22A 107.7
C5 C22 H22A 107.7
C59 C22 H22A 107.7
C30 C23 C12 121.5(5)
C30 C23 H23A 119.3
C12 C23 H23A 119.3
C29 C24 C11 121.6(5)
C29 C24 H24A 119.2
C11 C24 H24A 119.2
C61 C25 C46 123.9(6)
C61 C25 Ru3 72.4(4)
C46 C25 Ru3 73.0(4)
C61 C25 H25A 117.4
C46 C25 H25A 117.4
Ru3 C25 H25A 117.4
C54 C26 C33 116.5(5)
C54 C26 C48 122.1(5)
C33 C26 C48 121.4(5)
C54 C26 Ru1 69.5(3)
C33 C26 Ru1 71.9(3)
C48 C26 Ru1 130.2(4)
C55 C27 C34 117.0(5)
C55 C27 C49 122.0(5)
C34 C27 C49 121.0(5)
C55 C27 Ru2 69.8(3)
C34 C27 Ru2 71.9(3)
C49 C27 Ru2 130.0(4)
C58 C28 C45 123.6(6)
C58 C28 Ru4 72.9(4)
C45 C28 Ru4 73.2(4)
C58 C28 H28A 117.7
C45 C28 H28A 117.7
Ru4 C28 H28A 117.7
C24 C29 C10 116.8(4)
C24 C29 H29A 121.6
C10 C29 H29A 121.6
C23 C30 C9 117.2(4)
C23 C30 H30A 121.4
C9 C30 H30A 121.4
C44 C31 C58 120.9(7)
C44 C31 Ru4 72.1(5)
C58 C31 Ru4 71.7(4)
C44 C31 H31A 119.0
C58 C31 H31A 119.0
Ru4 C31 H31A 119.0
C43 C32 C61 121.3(7)
C43 C32 Ru3 72.3(5)
C61 C32 Ru3 71.5(4)
C43 C32 H32A 118.8
C61 C32 H32A 118.8
Ru3 C32 H32A 118.8
C8 C33 C26 120.9(5)
C8 C33 Ru1 70.2(3)
C26 C33 Ru1 70.0(3)
C8 C33 H33A 118.4
C26 C33 H33A 118.4
Ru1 C33 H33A 118.4
C7 C34 C27 120.3(5)
C7 C34 Ru2 70.3(3)
C27 C34 Ru2 69.9(3)
C7 C34 H34A 118.8
C27 C34 H34A 118.8
Ru2 C34 H34A 118.8
C57 C35 C13 116.8(5)
C57 C35 H35A 121.6
C13 C35 H35A 121.6
C56 C36 C14 116.7(5)
C56 C36 H36A 121.7
C14 C36 H36A 121.7
C22 C37 H37A 109.5
C22 C37 H37B 109.5
H37A C37 H37B 109.5
C22 C37 H37C 109.5
H37A C37 H37C 109.5
H37B C37 H37C 109.5
C19 C38 H38A 109.5
C19 C38 H38B 109.5
H38A C38 H38B 109.5
C19 C38 H38C 109.5
H38A C38 H38C 109.5
H38B C38 H38C 109.5
N9 C39 N4 120.2(5)
N9 C39 C41 120.1(5)
N4 C39 C41 119.7(5)
C43 C40 C46 118.9(7)
C43 C40 C62 124.3(6)
C46 C40 C62 116.8(6)
C43 C40 Ru3 70.4(3)
C46 C40 Ru3 71.7(3)
C62 C40 Ru3 128.4(5)
N10 C41 N3 120.2(4)
N10 C41 C39 119.8(5)
N3 C41 C39 120.0(5)
C44 C42 C45 117.6(7)
C44 C42 C63 124.6(6)
C45 C42 C63 117.8(6)
C44 C42 Ru4 70.1(3)
C45 C42 Ru4 71.3(3)
C63 C42 Ru4 128.7(5)
C40 C43 C32 121.3(7)
C40 C43 Ru3 73.6(3)
C32 C43 Ru3 69.8(4)
C40 C43 H43A 118.8
C32 C43 H43A 118.8
Ru3 C43 H43A 118.8
C42 C44 C31 121.6(7)
C42 C44 Ru4 73.5(3)
C31 C44 Ru4 69.8(4)
C42 C44 H44A 118.6
C31 C44 H44A 118.6
Ru4 C44 H44A 118.6
C28 C45 C42 121.8(6)
C28 C45 Ru4 69.6(3)
C42 C45 Ru4 71.2(3)
C28 C45 H45A 118.0
C42 C45 H45A 118.0
Ru4 C45 H45A 118.0
C25 C46 C40 120.9(6)
C25 C46 Ru3 70.0(3)
C40 C46 Ru3 70.7(3)
C25 C46 H46A 118.5
C40 C46 H46A 118.5
Ru3 C46 H46A 118.5
C21 C47 C50 118.8(5)
C21 C47 H47A 120.6
C50 C47 H47A 120.6
C26 C48 H48A 109.5
C26 C48 H48B 109.5
H48A C48 H48B 109.5
C26 C48 H48C 109.5
H48A C48 H48C 109.5
H48B C48 H48C 109.5
C27 C49 H49A 109.5
C27 C49 H49B 109.5
H49A C49 H49B 109.5
C27 C49 H49C 109.5
H49A C49 H49C 109.5
H49B C49 H49C 109.5
C47 C50 C56 117.6(5)
C47 C50 H50A 121.2
C56 C50 H50A 121.2
C20 C51 C52 119.1(5)
C20 C51 H51A 120.4
C52 C51 H51A 120.4
C51 C52 C57 117.5(5)
C51 C52 H52A 121.3
C57 C52 H52A 121.3
C66 C53 C61 126.5(10)
C66 C53 C68 99.0(11)
C61 C53 C68 109.3(9)
C66 C53 H53A 106.9
C61 C53 H53A 106.9
C68 C53 H53A 106.9
C1 C54 C26 122.9(5)
C1 C54 Ru1 72.6(3)
C26 C54 Ru1 71.6(3)
C1 C54 H54A 117.8
C26 C54 H54A 117.8
Ru1 C54 H54A 117.8
C2 C55 C27 122.8(5)
C2 C55 Ru2 72.3(3)
C27 C55 Ru2 71.4(3)
C2 C55 H55A 117.9
C27 C55 H55A 117.9
Ru2 C55 H55A 117.9
C36 C56 C50 124.1(5)
C36 C56 H56A 118.0
C50 C56 H56A 118.0
C35 C57 C52 124.0(5)
C35 C57 H57A 118.0
C52 C57 H57A 118.0
C28 C58 C31 114.4(7)
C28 C58 C64 128.2(8)
C31 C58 C64 117.3(8)
C28 C58 Ru4 70.6(4)
C31 C58 Ru4 67.7(4)
C64 C58 Ru4 129.6(5)
C22 C59 H59A 109.5
C22 C59 H59B 109.5
H59A C59 H59B 109.5
C22 C59 H59C 109.5
H59A C59 H59C 109.5
H59B C59 H59C 109.5
C19 C60 H60A 109.5
C19 C60 H60B 109.5
H60A C60 H60B 109.5
C19 C60 H60C 109.5
H60A C60 H60C 109.5
H60B C60 H60C 109.5
C25 C61 C32 113.7(7)
C25 C61 C53 128.3(8)
C32 C61 C53 118.0(8)
C25 C61 Ru3 71.2(4)
C32 C61 Ru3 67.4(4)
C53 C61 Ru3 130.5(5)
C40 C62 H62A 109.5
C40 C62 H62B 109.5
H62A C62 H62B 109.5
C40 C62 H62C 109.5
H62A C62 H62C 109.5
H62B C62 H62C 109.5
C42 C63 H63A 109.5
C42 C63 H63B 109.5
H63A C63 H63B 109.5
C42 C63 H63C 109.5
H63A C63 H63C 109.5
H63B C63 H63C 109.5
C65 C64 C58 128.1(10)
C65 C64 C67 97.5(12)
C58 C64 C67 109.5(9)
C65 C64 H64A 106.7
C58 C64 H64A 106.7
C67 C64 H64A 106.7
C64 C65 H65A 109.5
C64 C65 H65B 109.5
H65A C65 H65B 109.5
C64 C65 H65C 109.5
H65A C65 H65C 109.5
H65B C65 H65C 109.5
C53 C66 H66A 109.5
C53 C66 H66B 109.5
H66A C66 H66B 109.5
C53 C66 H66C 109.5
H66A C66 H66C 109.5
H66B C66 H66C 109.5
C64 C67 H67A 109.5
C64 C67 H67B 109.5
H67A C67 H67B 109.5
C64 C67 H67C 109.5
H67A C67 H67C 109.5
H67B C67 H67C 109.5
C53 C68 H68A 109.5
C53 C68 H68B 109.5
H68A C68 H68B 109.5
C53 C68 H68C 109.5
H68A C68 H68C 109.5
H68B C68 H68C 109.5
C1M O1M Ru2 128.7(3)
C1M O1M H1M 109.5
Ru2 O1M H1M 121.8
O1M C1M H1MA 109.5
O1M C1M H1MB 109.5
H1MA C1M H1MB 109.5
O1M C1M H1MC 109.5
H1MA C1M H1MC 109.5
H1MB C1M H1MC 109.5
C2M O2M Ru3 121.9(5)
C2M O2M H2M 109.5
Ru3 O2M H2M 128.6
O2M C2M H2MA 109.5
O2M C2M H2MB 109.5
H2MA C2M H2MB 109.5
O2M C2M H2MC 109.5
H2MA C2M H2MC 109.5
H2MB C2M H2MC 109.5
C3M O3M Ru4 122.6(5)
C3M O3M H3M 109.5
Ru4 O3M H3M 127.8
O3M C3M H3MA 109.5
O3M C3M H3MB 109.5
H3MA C3M H3MB 109.5
O3M C3M H3MC 109.5
H3MA C3M H3MC 109.5
H3MB C3M H3MC 109.5
C4M O4M Ru1 128.9(3)
C4M O4M H4M 109.5
Ru1 O4M H4M 121.6
O4M C4M H4MA 109.5
O4M C4M H4MB 109.5
H4MA C4M H4MB 109.5
O4M C4M H4MC 109.5
H4MA C4M H4MC 109.5
H4MB C4M H4MC 109.5
C5M O5M H5M 109.5
O5M C5M H5M1 109.5
O5M C5M H5M2 109.5
H5M1 C5M H5M2 109.5
O5M C5M H5M3 109.5
H5M1 C5M H5M3 109.5
H5M2 C5M H5M3 109.5
C6M O6M H6M 109.5
O6M C6M H6M1 109.5
O6M C6M H6M2 109.5
H6M1 C6M H6M2 109.5
O6M C6M H6M3 109.5
H6M1 C6M H6M3 109.5
H6M2 C6M H6M3 109.5
C7M O7M H7M 109.5
O7M C7M H7M1 109.5
O7M C7M H7M2 109.5
H7M1 C7M H7M2 109.5
O7M C7M H7M3 109.5
H7M1 C7M H7M3 109.5
H7M2 C7M H7M3 109.5
C8M O8M H8M 109.5
O8M C8M H8M1 109.5
O8M C8M H8M2 109.5
H8M1 C8M H8M2 109.5
O8M C8M H8M3 109.5
H8M1 C8M H8M3 109.5
H8M2 C8M H8M3 109.5
O1S S1S O3S 115.8(2)
O1S S1S O2S 114.1(2)
O3S S1S O2S 115.7(2)
O1S S1S C1S 101.9(2)
O3S S1S C1S 104.8(2)
O2S S1S C1S 101.8(2)
F3S C1S F2S 108.4(4)
F3S C1S F1S 107.3(4)
F2S C1S F1S 108.1(4)
F3S C1S S1S 111.1(4)
F2S C1S S1S 111.1(3)
F1S C1S S1S 110.7(4)
O12S S4S O10S 122.1(4)
O12S S4S O11S 105.9(5)
O10S S4S O11S 111.4(5)
O12S S4S C4S 110.5(4)
O10S S4S C4S 104.6(4)
O11S S4S C4S 100.1(5)
F12S C4S F11S 106.1(9)
F12S C4S F10S 101.3(9)
F11S C4S F10S 105.8(8)
F12S C4S S4S 118.5(9)
F11S C4S S4S 114.2(6)
F10S C4S S4S 109.4(7)
O4S S2S O6S 115.7(2)
O4S S2S O5S 114.2(2)
O6S S2S O5S 115.7(2)
O4S S2S C2S 102.0(2)
O6S S2S C2S 104.7(2)
O5S S2S C2S 101.8(2)
F4S C2S F5S 108.5(4)
F4S C2S F6S 107.1(4)
F5S C2S F6S 107.8(4)
F4S C2S S2S 111.3(4)
F5S C2S S2S 111.3(3)
F6S C2S S2S 110.7(4)
O8S S3S O9S 122.3(4)
O8S S3S O7S 106.1(5)
O9S S3S O7S 111.6(5)
O8S S3S C3S 110.3(4)
O9S S3S C3S 104.0(4)
O7S S3S C3S 100.4(5)
F7S C3S F9S 104.6(10)
F7S C3S F8S 101.3(9)
F9S C3S F8S 105.1(8)
F7S C3S S3S 119.5(10)
F9S C3S S3S 114.4(6)
F8S C3S S3S 110.4(7)

loop_
_geom_bond_atom_site_label_1
_geom_bond_atom_site_label_2
_geom_bond_distance
Ru1 C54 2.145(5)
Ru1 N9 2.153(4)
Ru1 O4M 2.158(3)
Ru1 N3 2.160(4)
Ru1 C8 2.165(5)
Ru1 C26 2.173(5)
Ru1 C6 2.180(4)
Ru1 C1 2.186(5)
Ru1 C33 2.197(5)
Ru2 C55 2.151(5)
Ru2 N10 2.152(4)
Ru2 N4 2.154(4)
Ru2 O1M 2.158(3)
Ru2 C27 2.172(5)
Ru2 C7 2.168(5)
Ru2 C5 2.174(4)
Ru2 C2 2.183(5)
Ru2 C34 2.198(5)
Ru3 C32 2.125(7)
Ru3 N5 2.130(4)
Ru3 N12 2.149(4)
Ru3 C43 2.157(6)
Ru3 C25 2.169(6)
Ru3 O2M 2.172(4)
Ru3 C61 2.183(7)
Ru3 C40 2.196(5)
Ru3 C46 2.208(5)
Ru4 C31 2.135(8)
Ru4 N6 2.144(4)
Ru4 N11 2.137(4)
Ru4 C44 2.165(6)
Ru4 C28 2.162(6)
Ru4 O3M 2.170(4)
Ru4 C58 2.192(7)
Ru4 C45 2.208(5)
Ru4 C42 2.208(5)
N3 C41 1.313(6)
N3 C10 1.413(6)
N4 C39 1.318(6)
N4 C9 1.417(6)
N5 C17 1.328(7)
N5 C13 1.374(7)
N6 C17 1.332(7)
N6 C20 1.391(6)
N9 C39 1.307(6)
N9 C15 1.406(6)
N10 C41 1.309(6)
N10 C16 1.403(6)
N11 C18 1.322(7)
N11 C14 1.379(7)
N12 C18 1.331(7)
N12 C21 1.396(6)
C1 C6 1.410(7)
C1 C54 1.408(8)
C1 H1A 1.0000
C2 C5 1.408(7)
C2 C55 1.403(8)
C2 H2A 1.0000
C3 C11 1.379(7)
C3 C16 1.425(6)
C3 H3A 0.9500
C4 C12 1.378(7)
C4 C15 1.413(6)
C4 H4A 0.9500
C5 C7 1.452(7)
C5 C22 1.516(7)
C6 C8 1.451(7)
C6 C19 1.511(7)
C7 C34 1.385(7)
C7 H7A 1.0000
C8 C33 1.386(7)
C8 H8A 1.0000
C9 C15 1.399(6)
C9 C30 1.409(7)
C10 C16 1.394(6)
C10 C29 1.410(7)
C11 C24 1.415(7)
C11 H11A 0.9500
C12 C23 1.413(7)
C12 H12A 0.9500
C13 C20 1.392(7)
C13 C35 1.428(7)
C14 C21 1.393(7)
C14 C36 1.428(7)
C17 C18 1.429(10)
C19 C38 1.483(8)
C19 C60 1.541(7)
C19 H19A 1.0000
C20 C51 1.387(7)
C21 C47 1.383(7)
C22 C37 1.491(8)
C22 C59 1.543(7)
C22 H22A 1.0000
C23 C30 1.365(7)
C23 H23A 0.9500
C24 C29 1.369(7)
C24 H24A 0.9500
C25 C61 1.362(10)
C25 C46 1.390(10)
C25 H25A 1.0000
C26 C54 1.439(8)
C26 C33 1.427(8)
C26 C48 1.495(8)
C27 C55 1.436(8)
C27 C34 1.429(8)
C27 C49 1.492(8)
C28 C58 1.362(10)
C28 C45 1.392(10)
C28 H28A 1.0000
C29 H29A 0.9500
C30 H30A 0.9500
C31 C44 1.405(13)
C31 C58 1.501(12)
C31 H31A 1.0000
C32 C43 1.392(13)
C32 C61 1.514(13)
C32 H32A 1.0000
C33 H33A 1.0000
C34 H34A 1.0000
C35 C57 1.373(8)
C35 H35A 0.9500
C36 C56 1.365(8)
C36 H36A 0.9500
C37 H37A 0.9800
C37 H37B 0.9800
C37 H37C 0.9800
C38 H38A 0.9800
C38 H38B 0.9800
C38 H38C 0.9800
C39 C41 1.444(9)
C40 C43 1.345(9)
C40 C46 1.419(8)
C40 C62 1.523(11)
C42 C44 1.368(9)
C42 C45 1.420(8)
C42 C63 1.521(11)
C43 H43A 1.0000
C44 H44A 1.0000
C45 H45A 1.0000
C46 H46A 1.0000
C47 C50 1.410(8)
C47 H47A 0.9500
C48 H48A 0.9800
C48 H48B 0.9800
C48 H48C 0.9800
C49 H49A 0.9800
C49 H49B 0.9800
C49 H49C 0.9800
C50 C56 1.438(8)
C50 H50A 0.9500
C51 C52 1.409(8)
C51 H51A 0.9500
C52 C57 1.434(9)
C52 H52A 0.9500
C53 C66 1.464(15)
C53 C61 1.501(13)
C53 C68 1.681(18)
C53 H53A 1.0000
C54 H54A 1.0000
C55 H55A 1.0000
C56 H56A 0.9500
C57 H57A 0.9500
C58 C64 1.494(13)
C59 H59A 0.9800
C59 H59B 0.9800
C59 H59C 0.9800
C60 H60A 0.9800
C60 H60B 0.9800
C60 H60C 0.9800
C62 H62A 0.9800
C62 H62B 0.9800
C62 H62C 0.9800
C63 H63A 0.9800
C63 H63B 0.9800
C63 H63C 0.9800
C64 C65 1.473(15)
C64 C67 1.698(18)
C64 H64A 1.0000
C65 H65A 0.9800
C65 H65B 0.9800
C65 H65C 0.9800
C66 H66A 0.9800
C66 H66B 0.9800
C66 H66C 0.9800
C67 H67A 0.9800
C67 H67B 0.9800
C67 H67C 0.9800
C68 H68A 0.9800
C68 H68B 0.9800
C68 H68C 0.9800
O1M C1M 1.456(6)
O1M H1M 0.8400
C1M H1MA 0.9800
C1M H1MB 0.9800
C1M H1MC 0.9800
O2M C2M 1.471(7)
O2M H2M 0.8400
C2M H2MA 0.9800
C2M H2MB 0.9800
C2M H2MC 0.9800
O3M C3M 1.454(7)
O3M H3M 0.8400
C3M H3MA 0.9800
C3M H3MB 0.9800
C3M H3MC 0.9800
O4M C4M 1.454(6)
O4M H4M 0.8400
C4M H4MA 0.9800
C4M H4MB 0.9800
C4M H4MC 0.9800
O5M C5M 1.398(16)
O5M H5M 0.8400
C5M H5M1 0.9800
C5M H5M2 0.9800
C5M H5M3 0.9800
O6M C6M 1.409(17)
O6M H6M 0.8400
C6M H6M1 0.9800
C6M H6M2 0.9800
C6M H6M3 0.9800
O7M C7M 1.431(7)
O7M H7M 0.8400
C7M H7M1 0.9800
C7M H7M2 0.9800
C7M H7M3 0.9800
O8M C8M 1.438(8)
O8M H8M 0.8400
C8M H8M1 0.9800
C8M H8M2 0.9800
C8M H8M3 0.9800
S1S O1S 1.425(4)
S1S O3S 1.433(3)
S1S O2S 1.448(4)
S1S C1S 1.825(5)
F1S C1S 1.348(6)
F2S C1S 1.350(6)
F3S C1S 1.316(6)
S4S O12S 1.369(6)
S4S O10S 1.401(6)
S4S O11S 1.504(8)
S4S C4S 1.722(8)
F10S C4S 1.362(10)
F11S C4S 1.317(10)
F12S C4S 1.310(12)
S2S O4S 1.426(4)
S2S O6S 1.428(3)
S2S O5S 1.448(4)
S2S C2S 1.824(5)
F4S C2S 1.317(6)
F5S C2S 1.352(6)
F6S C2S 1.354(6)
S3S O8S 1.372(6)
S3S O9S 1.399(6)
S3S O7S 1.508(8)
S3S C3S 1.711(9)
F7S C3S 1.302(13)
F8S C3S 1.363(11)
F9S C3S 1.333(11)
